data_2003212
loop_
_publ_author_name
'Mazzanti, Marinella'
'Roulet, Raymond'
'Schenk, Kurt J.'

_publ_section_title
;
 Bis(diphenylphosphino)methanetetradecacarbonylhexairidium Dichloromethane
 Solvate
;
_journal_coden_ASTM ACSCEE
_journal_issue 2
_journal_name_full
;
 Acta Crystallographica, Section C: Crystal Structure Communications
;
_journal_page_first 217
_journal_page_last 219
_journal_paper_doi 10.1107/S010827019400569X
_journal_volume 51
_journal_year 1995
_chemical_formula_analytical ?
_chemical_formula_moiety 'C39 H22 Ir6 O14 P2, C H2 Cl2'
_chemical_formula_structural ?
_chemical_formula_sum 'C40 H24 Cl2 Ir6 O14 P2'
_chemical_formula_weight 2014.4
_space_group_IT_number 11
_symmetry_space_group_name_Hall '-P 2yb'
_symmetry_space_group_name_H-M 'P 1 21/m 1'
_cell_angle_alpha 90.00
_cell_angle_beta 96.32(3)
_cell_angle_gamma 90.00
_cell_formula_units_Z 2
_cell_length_a 11.144(3)
_cell_length_b 15.667(4)
_cell_length_c 13.048(5)
_cell_measurement_reflns_used 40
_cell_measurement_temperature 140(2)
_cell_measurement_theta_max 15.5
_cell_measurement_theta_min 7
_cell_volume 2264.2(12)
_diffrn_radiation_type MoK\a
_diffrn_radiation_wavelength 0.71073
_exptl_absorpt_coefficient_mu 17.82
_exptl_crystal_colour 'Dark orange'
_exptl_crystal_density_diffrn 2.952
_exptl_crystal_density_meas ?
_exptl_crystal_density_method ?
_exptl_crystal_description Prism
_exptl_crystal_size_max 0.32
_exptl_crystal_size_mid 0.18
_exptl_crystal_size_min 0.11
_refine_ls_extinction_coef 0.00062(12)
_cod_original_sg_symbol_H-M 'P 21/m'
_cod_database_code 2003212

loop_
_symmetry_equiv_pos_as_xyz
'x, y, z'
'-x, y+1/2, -z'
'-x, -y, -z'
'x, -y-1/2, z'

loop_
_atom_site_aniso_label
_atom_site_aniso_U_11
_atom_site_aniso_U_12
_atom_site_aniso_U_13
_atom_site_aniso_U_22
_atom_site_aniso_U_23
_atom_site_aniso_U_33
Ir1 0.0134(6) 0.000 0.0126(7) 0.0208(8) 0.000 0.0286(9)
Ir2 0.0110(4) -0.0029(4) 0.0141(5) 0.0207(6) -0.0023(5) 0.0309(7)
Ir3 0.0102(6) 0.000 0.0112(7) 0.0306(9) 0.000 0.0333(9)
Ir4 0.0146(5) -0.0020(4) 0.0161(5) 0.0223(6) -0.0006(5) 0.0330(7)
O11 0.0139(13) 0.000 0.008(12) 0.042(15) 0.000 0.012(16)
O12 0.027(14) 0.000 0.003(16) 0.075(22) 0.000 0.0278(15)
C3 0.0119(13) -0.009(11) -0.004(12) 0.030(2) -0.012(15) 0.035(2)
O41 0.045(11) -0.007(9) 0.034(12) 0.015(3) -0.006(11) 0.057(17)
C42 0.005(4) 0.005(11) 0.002(13) 0.037(7) -0.004(16) 0.0322(11)
O42 0.037(11) -0.029(11) 0.006(12) 0.055(13) -0.009(13) 0.0294(14)
O124 0.016(2) -0.004(7) 0.010(9) 0.0208(13) -0.011(9) 0.031(2)
C232 0.013(2) 0.000 0.005(10) 0.026(4) 0.000 0.0293(11)
O232 0.017(5) 0.000 0.000(14) 0.037(8) 0.000 0.028(2)
O434 0.014(3) 0.000 0.017(12) 0.027(13) 0.000 0.031(5)
C22 0.054(12) 0.020(14) 0.048(17) 0.019(12) 0.013(17) 0.068(26)
C24 0.052(13) 0.036(15) 0.050(16) 0.044(9) 0.044(18) 0.066(24)
C25 0.044(15) 0.018(15) 0.017(16) 0.045(10) 0.025(17) 0.030(18)
C26 0.028(12) 0.003(14) 0.018(16) 0.046(10) -0.025(18) 0.046(21)
C32 0.043(15) -0.024(14) 0.029(19) 0.021(16) -0.026(17) 0.070(17)
C33 0.042(10) -0.018(15) 0.044(17) 0.043(19) -0.035(20) 0.070(17)
C35 0.041(11) -0.037(16) 0.042(17) 0.052(20) -0.041(20) 0.073(19)

loop_
_atom_site_label
_atom_site_occupancy
_atom_site_fract_x
_atom_site_fract_y
_atom_site_fract_z
_atom_site_U_iso_or_equiv
Ir1 1 0.16870(11) 0.2500 0.44678(13) 0.0202(4)
Ir2 1 0.11221(7) 0.16205(6) 0.26224(10) 0.0201(3)
Ir3 1 -0.10533(11) 0.2500 0.22893(14) 0.0242(4)
Ir4 1 -0.05151(8) 0.16229(6) 0.41066(10) 0.0224(3)
C11 1 0.3352(26) 0.2500 0.4687(33) 0.022(3)
O11 1 0.4389(17) 0.2500 0.4969(21) 0.022(6)
C12 1 0.1630(32) 0.2500 0.5919(35) 0.025(9)
O12 1 0.1530(22) 0.2500 0.6717(26) 0.045(7)
C2 1 0.0615(21) 0.0651(16) 0.1902(24) 0.027(6)
O2 1 0.0239(19) 0.0067(15) 0.1415(21) 0.062(7)
C3 1 -0.2002(19) 0.1627(16) 0.1560(25) 0.026(2)
O3 1 -0.2597(15) 0.1121(11) 0.1229(16) 0.032(5)
C41 1 -0.1111(18) 0.0552(14) 0.3648(21) 0.016(5)
O41 1 -0.1471(15) -0.0097(10) 0.3317(18) 0.037(5)
C42 1 -0.0737(19) 0.1408(17) 0.5479(25) 0.024(2)
O42 1 -0.0936(15) 0.1307(13) 0.6273(18) 0.040(5)
C124 1 0.1547(17) 0.1145(14) 0.4013(20) 0.012(5)
O124 1 0.1965(12) 0.0539(10) 0.4434(15) 0.022(1)
C232 1 0.0361(29) 0.2500 0.1301(35) 0.023(1)
O232 1 0.0449(19) 0.2500 0.0475(23) 0.028(3)
C434 1 -0.1949(27) 0.2500 0.3769(31) 0.019(8)
O434 1 -0.3012(17) 0.2500 0.3950(22) 0.023(4)
C 1 0.3915(22) 0.2500 0.2428(25) 0.003(6)
P 1 0.3036(5) 0.1509(4) 0.2105(6) 0.016(1)
C21 1 0.3989(18) 0.0724(15) 0.2772(25) 0.026(5)
C22 1 0.3583(23) -0.0130(16) 0.2777(28) 0.040(5)
C23 1 0.4270(24) -0.0771(16) 0.3258(26) 0.037(5)
C24 1 0.5396(24) -0.0541(20) 0.3886(29) 0.050(7)
C25 1 0.5778(20) 0.0299(19) 0.3880(23) 0.032(4)
C26 1 0.5099(18) 0.0967(19) 0.3347(25) 0.033(5)
C31 1 0.3179(19) 0.1255(15) 0.0740(22) 0.018(5)
C32 1 0.2229(22) 0.1189(16) 0.0018(30) 0.041(7)
C33 1 0.2352(24) 0.1026(18) -0.1030(30) 0.047(7)
C34 1 0.4523(26) 0.1025(21) -0.0544(30) 0.049(9)
C35 1 0.3562(23) 0.0947(19) -0.1288(30) 0.050(8)
C36 1 0.4372(21) 0.1202(17) 0.0495(25) 0.029(7)
Cl1 0.50 0.1329(19) -0.1541(14) 0.1075(23) 0.088(7)
C1 1 -0.1456(37) 0.2500 -0.1535(43) 0.05(1)
Cl2 0.50 -0.2804(29) 0.1988(20) -0.1143(35) 0.18(2)

loop_
_atom_type_symbol
_atom_type_description
_atom_type_scat_source
_atom_type_scat_dispersion_real
_atom_type_scat_dispersion_imag
C C 'International Tables Vol C Tables 4.2.6.8 and 6.1.1.4' 0.0033 0.001
H H 'International Tables Vol C Tables 4.2.6.8 and 6.1.1.4' 0.0000 0.000
O O 'International Tables Vol C Tables 4.2.6.8 and 6.1.1.4' 0.0106 0.006
P P 'International Tables Vol C Tables 4.2.6.8 and 6.1.1.4' 0.1023 0.094
Ir Ir 'International Tables Vol C Tables 4.2.6.8 and 6.1.1.4' -1.4442 7.
Cl Cl 'International Tables Vol C Tables 4.2.6.8 and 6.1.1.4' 0.1484 0.1
